data_4506876
loop_
_publ_author_name
'Nath, Naba K.'
'Nangia, Ashwini'

_publ_section_title
;
 Isomorphous Crystals by Chloro--Methyl Exchange in Polymorphic Fuchsones
;
_journal_issue 11
_journal_name_full 'Crystal Growth &amp; Design'
_journal_page_first 5411
_journal_paper_doi 10.1021/cg3010097
_journal_volume 12
_journal_year 2012
_chemical_formula_sum 'C22.5 H20.5 Cl0.5 O'
_chemical_formula_weight 324.61
_chemical_name_systematic
; 
 ? 
;
_space_group_IT_number 2
_symmetry_cell_setting triclinic
_symmetry_space_group_name_Hall '-P 1'
_symmetry_space_group_name_H-M 'P -1'
_atom_sites_solution_hydrogens geom
_atom_sites_solution_primary direct
_atom_sites_solution_secondary difmap
_audit_creation_method SHELXL-97
_cell_angle_alpha 97.4970(10)
_cell_angle_beta 101.2120(10)
_cell_angle_gamma 103.2220(10)
_cell_formula_units_Z 2
_cell_length_a 7.4976(7)
_cell_length_b 8.1301(7)
_cell_length_c 15.2759(13)
_cell_measurement_reflns_used 6521
_cell_measurement_temperature 100(2)
_cell_measurement_theta_max 25.96
_cell_measurement_theta_min 2.62
_cell_volume 874.13(13)
_computing_cell_refinement 'Bruker SMART'
_computing_data_collection 'Bruker SMART'
_computing_data_reduction 'Bruker SAINT'
_computing_molecular_graphics 'Bruker SHELXTL'
_computing_publication_material 'Bruker SHELXTL'
_computing_structure_refinement 'SHELXL-97 (Sheldrick, 1997)'
_computing_structure_solution 'SHELXS-97 (Sheldrick, 1990)'
_diffrn_ambient_temperature 100(2)
_diffrn_measured_fraction_theta_full 0.993
_diffrn_measured_fraction_theta_max 0.993
_diffrn_measurement_device_type 'CCD area detector'
_diffrn_measurement_method 'phi and omega scans'
_diffrn_radiation_monochromator graphite
_diffrn_radiation_source 'fine-focus sealed tube'
_diffrn_radiation_type MoK\a
_diffrn_radiation_wavelength 0.71073
_diffrn_reflns_av_R_equivalents 0.0237
_diffrn_reflns_av_sigmaI/netI 0.0231
_diffrn_reflns_limit_h_max 9
_diffrn_reflns_limit_h_min -9
_diffrn_reflns_limit_k_max 9
_diffrn_reflns_limit_k_min -10
_diffrn_reflns_limit_l_max 18
_diffrn_reflns_limit_l_min -18
_diffrn_reflns_number 8980
_diffrn_reflns_theta_full 25.96
_diffrn_reflns_theta_max 25.96
_diffrn_reflns_theta_min 2.62
_exptl_absorpt_coefficient_mu 0.147
_exptl_absorpt_correction_T_max 0.9768
_exptl_absorpt_correction_T_min 0.9517
_exptl_absorpt_correction_type multi-scan
_exptl_absorpt_process_details SADABS
_exptl_crystal_colour yellow
_exptl_crystal_density_diffrn 1.233
_exptl_crystal_density_method 'not measured'
_exptl_crystal_description plate
_exptl_crystal_F_000 344
_exptl_crystal_size_max 0.34
_exptl_crystal_size_mid 0.28
_exptl_crystal_size_min 0.16
_refine_diff_density_max 0.255
_refine_diff_density_min -0.286
_refine_diff_density_rms 0.060
_refine_ls_extinction_method none
_refine_ls_goodness_of_fit_ref 1.145
_refine_ls_hydrogen_treatment constr
_refine_ls_matrix_type full
_refine_ls_number_parameters 222
_refine_ls_number_reflns 3381
_refine_ls_number_restraints 0
_refine_ls_restrained_S_all 1.145
_refine_ls_R_factor_all 0.0460
_refine_ls_R_factor_gt 0.0450
_refine_ls_shift/su_max 0.000
_refine_ls_shift/su_mean 0.000
_refine_ls_structure_factor_coef Fsqd
_refine_ls_weighting_details 'calc w=1/[\s^2^(Fo^2^)+(0.0462P)^2^+0.4537P] where P=(Fo^2^+2Fc^2^)/3'
_refine_ls_weighting_scheme calc
_refine_ls_wR_factor_gt 0.1110
_refine_ls_wR_factor_ref 0.1117
_reflns_number_gt 3284
_reflns_number_total 3381
_reflns_threshold_expression >2sigma(I)
_cod_data_source_file cg3010097_si_012.cif
_cod_data_source_block TMF+MCF-2
_cod_depositor_comments
;
The following automatic conversions were performed:

'_symmetry_cell_setting' value 'Triclinic' changed to 'triclinic'
according to /home/saulius/struct/CIF-dictionaries/cif_core.dic
dictionary named 'cif_core.dic' version 2.4.2 from 2011-04-26.

Automatic conversion script
Id: cif_fix_values 1891 2012-01-12 08:04:46Z andrius 
;
_cod_original_sg_symbol_H-M 'P-1   '
_cod_original_formula_sum 'C22.50 H20.50 Cl0.50 O'
_cod_database_code 4506876

loop_
_symmetry_equiv_pos_as_xyz
'x, y, z'
'-x, -y, -z'

loop_
_atom_site_label
_atom_site_type_symbol
_atom_site_fract_x
_atom_site_fract_y
_atom_site_fract_z
_atom_site_U_iso_or_equiv
_atom_site_adp_type
_atom_site_occupancy
_atom_site_symmetry_multiplicity
_atom_site_calc_flag
_atom_site_refinement_flags
_atom_site_disorder_assembly
_atom_site_disorder_group
C22 C 0.35641(13) 1.13339(11) 0.18269(6) 0.0284(3) Uani 0.752(2) 1 d P A 1
H22A H 0.2289 1.1036 0.1930 0.043 Uiso 0.752(2) 1 calc PR A 1
H22B H 0.3497 1.1483 0.1196 0.043 Uiso 0.752(2) 1 calc PR A 1
H22C H 0.4303 1.2406 0.2236 0.043 Uiso 0.752(2) 1 calc PR A 1
C23 C 0.99157(13) 0.22534(11) -0.03029(6) 0.0272(3) Uani 0.752(2) 1 d P A 1
H23A H 1.1293 0.2513 -0.0127 0.041 Uiso 0.752(2) 1 calc PR A 1
H23B H 0.9535 0.2631 -0.0878 0.041 Uiso 0.752(2) 1 calc PR A 1
H23C H 0.9378 0.1012 -0.0376 0.041 Uiso 0.752(2) 1 calc PR A 1
Cl1 Cl 0.35641(13) 1.13339(11) 0.18269(6) 0.0284(3) Uani 0.248(2) 1 d P A 2
Cl2 Cl 0.99157(13) 0.22534(11) -0.03029(6) 0.0272(3) Uani 0.248(2) 1 d P A 2
O1 O 0.77429(14) 0.36738(13) 0.58974(7) 0.0220(2) Uani 1 1 d . . .
C7 C 0.71933(19) 0.57807(17) 0.26123(9) 0.0168(3) Uani 1 1 d . . .
C1 C 0.76510(18) 0.41679(18) 0.51623(9) 0.0174(3) Uani 1 1 d . . .
C3 C 0.77116(19) 0.36246(17) 0.35629(9) 0.0167(3) Uani 1 1 d . . .
H3 H 0.7888 0.2913 0.3059 0.020 Uiso 1 1 calc R . .
C4 C 0.73921(19) 0.52846(17) 0.34470(9) 0.0166(3) Uani 1 1 d . . .
C14 C 0.63067(19) 0.71810(17) 0.24132(9) 0.0167(3) Uani 1 1 d . A .
C13 C 0.6727(2) 0.43749(18) 0.09866(9) 0.0192(3) Uani 1 1 d . . .
H13 H 0.5517 0.4587 0.0852 0.023 Uiso 1 1 calc R . .
C5 C 0.72348(19) 0.63596(17) 0.42489(9) 0.0175(3) Uani 1 1 d . . .
H5 H 0.7002 0.7447 0.4194 0.021 Uiso 1 1 calc R . .
C2 C 0.77693(19) 0.30470(17) 0.43520(9) 0.0173(3) Uani 1 1 d . . .
C6 C 0.74032(19) 0.58872(18) 0.50682(9) 0.0174(3) Uani 1 1 d . . .
C19 C 0.7045(2) 0.83970(18) 0.19169(9) 0.0192(3) Uani 1 1 d . . .
H19 H 0.8142 0.8330 0.1706 0.023 Uiso 1 1 calc R . .
C17 C 0.4564(2) 0.98024(18) 0.20230(10) 0.0209(3) Uani 1 1 d . . .
C9 C 0.9662(2) 0.46639(18) 0.20397(9) 0.0184(3) Uani 1 1 d . . .
H9 H 1.0460 0.5046 0.2631 0.022 Uiso 1 1 calc R . .
C8 C 0.78573(19) 0.49190(17) 0.18703(9) 0.0164(3) Uani 1 1 d . . .
C21 C 0.7895(2) 0.12609(18) 0.44485(10) 0.0217(3) Uani 1 1 d . . .
H21A H 0.8037 0.0663 0.3876 0.033 Uiso 1 1 calc R . .
H21B H 0.6744 0.0634 0.4597 0.033 Uiso 1 1 calc R . .
H21C H 0.8986 0.1320 0.4935 0.033 Uiso 1 1 calc R . .
C10 C 1.0303(2) 0.38562(18) 0.13515(10) 0.0198(3) Uani 1 1 d . A .
H10 H 1.1542 0.3709 0.1474 0.024 Uiso 1 1 calc R . .
C12 C 0.7351(2) 0.35320(18) 0.03081(9) 0.0205(3) Uani 1 1 d . A .
H12 H 0.6551 0.3135 -0.0282 0.025 Uiso 1 1 calc R . .
C15 C 0.4666(2) 0.72931(18) 0.26941(9) 0.0189(3) Uani 1 1 d . . .
H15 H 0.4126 0.6467 0.3019 0.023 Uiso 1 1 calc R A .
C18 C 0.6193(2) 0.96963(18) 0.17301(10) 0.0210(3) Uani 1 1 d . A .
H18 H 0.6720 1.0520 0.1401 0.025 Uiso 1 1 calc R . .
C11 C 0.9150(2) 0.32612(17) 0.04855(9) 0.0195(3) Uani 1 1 d . . .
C16 C 0.3813(2) 0.85885(19) 0.25060(10) 0.0209(3) Uani 1 1 d . A .
H16 H 0.2706 0.8649 0.2709 0.025 Uiso 1 1 calc R . .
C20 C 0.7366(2) 0.70482(19) 0.59093(9) 0.0216(3) Uani 1 1 d . . .
H20A H 0.7152 0.8130 0.5754 0.032 Uiso 1 1 calc R . .
H20B H 0.8573 0.7285 0.6351 0.032 Uiso 1 1 calc R . .
H20C H 0.6348 0.6488 0.6173 0.032 Uiso 1 1 calc R . .

loop_
_atom_site_aniso_label
_atom_site_aniso_U_11
_atom_site_aniso_U_22
_atom_site_aniso_U_33
_atom_site_aniso_U_23
_atom_site_aniso_U_13
_atom_site_aniso_U_12
C22 0.0285(5) 0.0248(5) 0.0310(5) 0.0073(4) 0.0003(4) 0.0096(4)
C23 0.0367(5) 0.0245(5) 0.0218(5) 0.0049(3) 0.0087(4) 0.0090(4)
Cl1 0.0285(5) 0.0248(5) 0.0310(5) 0.0073(4) 0.0003(4) 0.0096(4)
Cl2 0.0367(5) 0.0245(5) 0.0218(5) 0.0049(3) 0.0087(4) 0.0090(4)
O1 0.0248(5) 0.0251(5) 0.0165(5) 0.0073(4) 0.0050(4) 0.0055(4)
C7 0.0150(6) 0.0156(6) 0.0182(7) 0.0025(5) 0.0029(5) 0.0021(5)
C1 0.0127(6) 0.0210(7) 0.0170(7) 0.0049(5) 0.0022(5) 0.0017(5)
C3 0.0154(6) 0.0171(7) 0.0168(7) 0.0010(5) 0.0033(5) 0.0041(5)
C4 0.0151(6) 0.0171(7) 0.0168(7) 0.0030(5) 0.0033(5) 0.0030(5)
C14 0.0190(7) 0.0170(7) 0.0130(6) 0.0018(5) 0.0019(5) 0.0048(5)
C13 0.0197(7) 0.0199(7) 0.0185(7) 0.0057(5) 0.0028(5) 0.0062(6)
C5 0.0162(7) 0.0160(6) 0.0201(7) 0.0030(5) 0.0036(5) 0.0044(5)
C2 0.0149(6) 0.0171(7) 0.0190(7) 0.0038(5) 0.0026(5) 0.0031(5)
C6 0.0149(6) 0.0196(7) 0.0170(7) 0.0020(5) 0.0037(5) 0.0038(5)
C19 0.0219(7) 0.0197(7) 0.0166(7) 0.0028(5) 0.0062(5) 0.0058(6)
C17 0.0235(7) 0.0177(7) 0.0193(7) 0.0009(5) -0.0007(6) 0.0072(6)
C9 0.0216(7) 0.0193(7) 0.0149(6) 0.0049(5) 0.0033(5) 0.0064(5)
C8 0.0212(7) 0.0138(6) 0.0156(6) 0.0055(5) 0.0054(5) 0.0050(5)
C21 0.0259(8) 0.0185(7) 0.0209(7) 0.0058(6) 0.0044(6) 0.0057(6)
C10 0.0213(7) 0.0201(7) 0.0205(7) 0.0066(5) 0.0061(6) 0.0079(6)
C12 0.0258(7) 0.0194(7) 0.0151(7) 0.0031(5) 0.0022(5) 0.0055(6)
C15 0.0202(7) 0.0191(7) 0.0171(7) 0.0043(5) 0.0040(5) 0.0041(5)
C18 0.0258(8) 0.0175(7) 0.0193(7) 0.0048(5) 0.0048(6) 0.0042(6)
C11 0.0278(8) 0.0147(6) 0.0184(7) 0.0047(5) 0.0087(6) 0.0063(6)
C16 0.0184(7) 0.0231(7) 0.0210(7) 0.0025(6) 0.0033(5) 0.0069(6)
C20 0.0238(7) 0.0237(7) 0.0172(7) 0.0019(6) 0.0051(6) 0.0067(6)

loop_
_atom_type_symbol
_atom_type_description
_atom_type_scat_dispersion_real
_atom_type_scat_dispersion_imag
_atom_type_scat_source
C C 0.0033 0.0016 'International Tables Vol C Tables 4.2.6.8 and 6.1.1.4'
H H 0.0000 0.0000 'International Tables Vol C Tables 4.2.6.8 and 6.1.1.4'
O O 0.0106 0.0060 'International Tables Vol C Tables 4.2.6.8 and 6.1.1.4'
Cl Cl 0.1484 0.1585 'International Tables Vol C Tables 4.2.6.8 and 6.1.1.4'

loop_
_geom_angle_atom_site_label_1
_geom_angle_atom_site_label_2
_geom_angle_atom_site_label_3
_geom_angle
C17 C22 H22A 109.5
C17 C22 H22B 109.5
C17 C22 H22C 109.5
C11 C23 H23A 109.5
C11 C23 H23B 109.5
C11 C23 H23C 109.5
C4 C7 C14 121.93(12)
C4 C7 C8 121.03(12)
C14 C7 C8 117.04(11)
O1 C1 C2 120.81(13)
O1 C1 C6 121.26(13)
C2 C1 C6 117.93(12)
C2 C3 C4 122.95(13)
C2 C3 H3 118.5
C4 C3 H3 118.5
C7 C4 C5 122.18(12)
C7 C4 C3 121.46(12)
C5 C4 C3 116.33(12)
C15 C14 C19 118.10(13)
C15 C14 C7 120.46(12)
C19 C14 C7 121.41(12)
C12 C13 C8 120.76(13)
C12 C13 H13 119.6
C8 C13 H13 119.6
C6 C5 C4 123.00(13)
C6 C5 H5 118.5
C4 C5 H5 118.5
C3 C2 C1 119.88(12)
C3 C2 C21 123.06(13)
C1 C2 C21 117.03(12)
C5 C6 C1 119.70(12)
C5 C6 C20 122.88(13)
C1 C6 C20 117.41(12)
C18 C19 C14 120.82(13)
C18 C19 H19 119.6
C14 C19 H19 119.6
C16 C17 C18 119.00(13)
C16 C17 C22 119.75(12)
C18 C17 C22 121.23(12)
C10 C9 C8 120.59(13)
C10 C9 H9 119.7
C8 C9 H9 119.7
C9 C8 C13 118.45(13)
C9 C8 C7 119.96(12)
C13 C8 C7 121.58(12)
C2 C21 H21A 109.5
C2 C21 H21B 109.5
H21A C21 H21B 109.5
C2 C21 H21C 109.5
H21A C21 H21C 109.5
H21B C21 H21C 109.5
C9 C10 C11 120.71(13)
C9 C10 H10 119.6
C11 C10 H10 119.6
C13 C12 C11 120.41(13)
C13 C12 H12 119.8
C11 C12 H12 119.8
C16 C15 C14 121.05(13)
C16 C15 H15 119.5
C14 C15 H15 119.5
C19 C18 C17 120.44(13)
C19 C18 H18 119.8
C17 C18 H18 119.8
C10 C11 C12 118.99(13)
C10 C11 C23 119.64(12)
C12 C11 C23 121.37(12)
C15 C16 C17 120.57(13)
C15 C16 H16 119.7
C17 C16 H16 119.7
C6 C20 H20A 109.5
C6 C20 H20B 109.5
H20A C20 H20B 109.5
C6 C20 H20C 109.5
H20A C20 H20C 109.5
H20B C20 H20C 109.5

loop_
_geom_bond_atom_site_label_1
_geom_bond_atom_site_label_2
_geom_bond_distance
C22 C17 1.6244(16)
C22 H22A 0.9800
C22 H22B 0.9800
C22 H22C 0.9800
C23 C11 1.6362(16)
C23 H23A 0.9800
C23 H23B 0.9800
C23 H23C 0.9800
O1 C1 1.2358(17)
C7 C4 1.3779(19)
C7 C14 1.4793(19)
C7 C8 1.4816(19)
C1 C2 1.4683(19)
C1 C6 1.4731(19)
C3 C2 1.3462(19)
C3 C4 1.4505(19)
C3 H3 0.9500
C4 C5 1.4499(19)
C14 C15 1.397(2)
C14 C19 1.4024(19)
C13 C12 1.383(2)
C13 C8 1.4015(19)
C13 H13 0.9500
C5 C6 1.348(2)
C5 H5 0.9500
C2 C21 1.5007(19)
C6 C20 1.5009(19)
C19 C18 1.386(2)
C19 H19 0.9500
C17 C16 1.390(2)
C17 C18 1.396(2)
C9 C10 1.388(2)
C9 C8 1.396(2)
C9 H9 0.9500
C21 H21A 0.9800
C21 H21B 0.9800
C21 H21C 0.9800
C10 C11 1.388(2)
C10 H10 0.9500
C12 C11 1.397(2)
C12 H12 0.9500
C15 C16 1.384(2)
C15 H15 0.9500
C18 H18 0.9500
C16 H16 0.9500
C20 H20A 0.9800
C20 H20B 0.9800
C20 H20C 0.9800
